data_1514751
loop_
_publ_author_name
'Li, Yi'
'Liu, Gao-Feng'
'Tan, Cai-Ping'
'Ji, Liang-Nian'
'Mao, Zong-Wan'

_publ_section_title
;
 Antitumor properties and mechanisms of mitochondria-targeted Ag(i) and
 Au(i) complexes containing N-heterocyclic carbenes derived from
 cyclophanes.
;
_journal_issue 8
_journal_name_full 'Metallomics : integrated biometal science'
_journal_page_first 1460
_journal_page_last 1468
_journal_paper_doi 10.1039/c4mt00046c
_journal_volume 6
_journal_year 2014
_chemical_formula_sum 'C39 H41 F12 N7 O0 P2'
_chemical_formula_weight 897.73
_chemical_name_systematic
; 
 ? 
;
_space_group_IT_number 14
_symmetry_space_group_name_Hall '-P 2yn'
_symmetry_space_group_name_H-M 'P 1 21/n 1'
_atom_sites_solution_hydrogens geom
_atom_sites_solution_primary direct
_atom_sites_solution_secondary difmap
_audit_creation_method SHELXL-97
_cell_angle_alpha 90.00
_cell_angle_beta 95.307(2)
_cell_angle_gamma 90.00
_cell_formula_units_Z 4
_cell_length_a 12.9199(9)
_cell_length_b 15.8918(8)
_cell_length_c 20.2181(11)
_cell_measurement_temperature 150(2)
_cell_volume 4133.4(4)
_computing_structure_refinement 'SHELXL-97 (Sheldrick, 1997)'
_computing_structure_solution 'SHELXS-97 (Sheldrick, 1990)'
_diffrn_ambient_temperature 150(2)
_diffrn_measured_fraction_theta_full 0.965
_diffrn_measured_fraction_theta_max 0.965
_diffrn_radiation_monochromator graphite
_diffrn_radiation_source 'fine-focus sealed tube'
_diffrn_radiation_type MoK\a
_diffrn_radiation_wavelength 0.71073
_diffrn_reflns_av_R_equivalents 0.0473
_diffrn_reflns_av_sigmaI/netI 0.0614
_diffrn_reflns_limit_h_max 13
_diffrn_reflns_limit_h_min -16
_diffrn_reflns_limit_k_max 20
_diffrn_reflns_limit_k_min -16
_diffrn_reflns_limit_l_max 25
_diffrn_reflns_limit_l_min -26
_diffrn_reflns_number 20322
_diffrn_reflns_theta_full 27.48
_diffrn_reflns_theta_max 27.48
_diffrn_reflns_theta_min 3.01
_exptl_absorpt_coefficient_mu 0.198
_exptl_absorpt_correction_T_max 0.9678
_exptl_absorpt_correction_T_min 0.9549
_exptl_crystal_density_diffrn 1.443
_exptl_crystal_density_method 'not measured'
_exptl_crystal_F_000 1848
_exptl_crystal_size_max 0.23
_exptl_crystal_size_mid 0.19
_exptl_crystal_size_min 0.17
_refine_diff_density_max 1.084
_refine_diff_density_min -0.708
_refine_diff_density_rms 0.072
_refine_ls_extinction_method none
_refine_ls_goodness_of_fit_ref 1.068
_refine_ls_hydrogen_treatment mixed
_refine_ls_matrix_type full
_refine_ls_number_parameters 544
_refine_ls_number_reflns 9156
_refine_ls_number_restraints 18
_refine_ls_restrained_S_all 1.146
_refine_ls_R_factor_all 0.1126
_refine_ls_R_factor_gt 0.0727
_refine_ls_shift/su_max 0.000
_refine_ls_shift/su_mean 0.000
_refine_ls_structure_factor_coef Fsqd
_refine_ls_weighting_details 'calc w=1/[\s^2^(Fo^2^)+(0.0867P)^2^+3.9778P] where P=(Fo^2^+2Fc^2^)/3'
_refine_ls_weighting_scheme calc
_refine_ls_wR_factor_gt 0.1815
_refine_ls_wR_factor_ref 0.2048
_reflns_number_gt 5770
_reflns_number_total 9156
_reflns_threshold_expression >2sigma(I)
_cod_data_source_file c4mt00046c3.cif
_cod_data_source_block a
_cod_depositor_comments 'Adding full bibliography for 1514751--1514760.cif.'
_cod_database_code 1514751

loop_
_symmetry_equiv_pos_as_xyz
'x, y, z'
'-x+1/2, y+1/2, -z+1/2'
'-x, -y, -z'
'x-1/2, -y-1/2, z-1/2'

loop_
_atom_site_label
_atom_site_type_symbol
_atom_site_fract_x
_atom_site_fract_y
_atom_site_fract_z
_atom_site_U_iso_or_equiv
_atom_site_adp_type
_atom_site_occupancy
_atom_site_symmetry_multiplicity
_atom_site_calc_flag
_atom_site_refinement_flags
P1 P 0.38135(8) 0.25381(7) 0.04711(5) 0.0394(3) Uani 1 1 d .
P2 P 0.18877(8) 0.64657(7) 0.11945(5) 0.0414(3) Uani 1 1 d .
F1 F 0.3533(3) 0.2893(4) -0.02345(15) 0.150(2) Uani 1 1 d U
F2 F 0.4203(3) 0.1719(3) 0.0177(3) 0.176(3) Uani 1 1 d U
F3 F 0.4082(3) 0.2226(3) 0.12065(19) 0.1140(15) Uani 1 1 d U
F4 F 0.3420(2) 0.33714(19) 0.07810(19) 0.0888(11) Uani 1 1 d .
F5 F 0.26670(19) 0.21566(18) 0.04655(14) 0.0635(8) Uani 1 1 d .
F6 F 0.49655(17) 0.29283(15) 0.04820(11) 0.0476(6) Uani 1 1 d .
F7 F 0.2814(3) 0.6051(2) 0.16589(14) 0.0867(11) Uani 1 1 d .
F8 F 0.0984(2) 0.6898(2) 0.07382(14) 0.0844(10) Uani 1 1 d .
F9 F 0.2509(3) 0.73338(19) 0.12245(15) 0.0790(9) Uani 1 1 d .
F10 F 0.1280(3) 0.5601(2) 0.11718(16) 0.0958(12) Uani 1 1 d .
F11 F 0.1341(2) 0.67343(18) 0.18391(12) 0.0631(7) Uani 1 1 d .
F12 F 0.2431(2) 0.61976(17) 0.05496(12) 0.0635(7) Uani 1 1 d .
N1 N 0.7347(2) 0.01767(17) 0.05503(13) 0.0319(6) Uani 1 1 d .
N2 N 0.7308(2) 0.15422(18) 0.05444(13) 0.0299(6) Uani 1 1 d .
N3 N 0.9780(2) -0.00611(17) 0.33539(13) 0.0304(6) Uani 1 1 d .
N4 N 0.9828(2) 0.12878(17) 0.35031(13) 0.0283(6) Uani 1 1 d .
N5 N 0.0214(3) 0.0888(2) 0.15077(16) 0.0439(8) Uani 1 1 d .
N6 N 0.7463(4) 0.4532(3) 0.1057(2) 0.0770(13) Uani 1 1 d .
N7 N 0.4816(4) 0.9347(3) 0.1412(2) 0.0755(13) Uani 1 1 d .
C1 C 0.7777(3) 0.0869(2) 0.08276(16) 0.0300(7) Uani 1 1 d .
H1 H 0.8329 0.0881 0.1172 0.036 Uiso 1 1 calc R
C2 C 0.6583(3) 0.0423(3) 0.00648(19) 0.0437(9) Uani 1 1 d .
H2 H 0.6156 0.0059 -0.0216 0.052 Uiso 1 1 calc R
C3 C 0.6552(3) 0.1266(3) 0.00603(18) 0.0429(9) Uani 1 1 d .
H3 H 0.6098 0.1610 -0.0221 0.051 Uiso 1 1 calc R
C4 C 0.7509(3) 0.2439(2) 0.07341(16) 0.0324(7) Uani 1 1 d .
H4A H 0.6841 0.2744 0.0730 0.039 Uiso 1 1 calc R
H4B H 0.7927 0.2709 0.0406 0.039 Uiso 1 1 calc R
C5 C 0.8088(3) 0.24941(19) 0.14210(15) 0.0265(7) Uani 1 1 d .
C6 C 0.7541(3) 0.22908(19) 0.19776(16) 0.0273(7) Uani 1 1 d .
C7 C 0.8091(3) 0.22554(19) 0.26267(16) 0.0279(7) Uani 1 1 d .
C8 C 0.9182(3) 0.23799(19) 0.27059(15) 0.0270(7) Uani 1 1 d .
C9 C 0.9713(3) 0.26159(19) 0.21550(16) 0.0277(7) Uani 1 1 d .
C10 C 0.9149(3) 0.26954(19) 0.15065(16) 0.0285(7) Uani 1 1 d .
C11 C 0.9714(3) 0.2950(2) 0.09571(17) 0.0344(8) Uani 1 1 d .
H11 H 0.9353 0.3016 0.0529 0.041 Uiso 1 1 calc R
C12 C 1.0748(3) 0.3097(3) 0.10400(19) 0.0422(9) Uani 1 1 d .
H12 H 1.1100 0.3277 0.0672 0.051 Uiso 1 1 calc R
C13 C 1.1314(3) 0.2988(3) 0.16673(19) 0.0420(9) Uani 1 1 d .
H13 H 1.2045 0.3070 0.1713 0.050 Uiso 1 1 calc R
C14 C 1.0816(3) 0.2764(2) 0.22052(18) 0.0365(8) Uani 1 1 d .
H14 H 1.1207 0.2705 0.2624 0.044 Uiso 1 1 calc R
C15 C 0.7510(3) 0.2071(2) 0.31846(17) 0.0352(8) Uani 1 1 d .
H15 H 0.7861 0.2032 0.3618 0.042 Uiso 1 1 calc R
C16 C 0.6455(3) 0.1952(2) 0.30963(19) 0.0396(9) Uani 1 1 d .
H16 H 0.6079 0.1854 0.3471 0.048 Uiso 1 1 calc R
C17 C 0.5919(3) 0.1974(2) 0.24535(19) 0.0376(8) Uani 1 1 d .
H17 H 0.5189 0.1881 0.2399 0.045 Uiso 1 1 calc R
C18 C 0.6445(3) 0.2127(2) 0.19130(17) 0.0320(7) Uani 1 1 d .
H18 H 0.6079 0.2126 0.1484 0.038 Uiso 1 1 calc R
C19 C 0.9774(3) 0.2209(2) 0.33759(16) 0.0315(7) Uani 1 1 d .
H19A H 1.0486 0.2442 0.3383 0.038 Uiso 1 1 calc R
H19B H 0.9421 0.2490 0.3730 0.038 Uiso 1 1 calc R
C20 C 0.9622(3) 0.0680(2) 0.30579(16) 0.0286(7) Uani 1 1 d .
H20 H 0.9397 0.0763 0.2602 0.034 Uiso 1 1 calc R
C21 C 1.0134(3) 0.0915(2) 0.41102(17) 0.0392(9) Uani 1 1 d .
H21 H 1.0332 0.1197 0.4517 0.047 Uiso 1 1 calc R
C22 C 1.0096(3) 0.0077(2) 0.40129(17) 0.0404(9) Uani 1 1 d .
H22 H 1.0258 -0.0343 0.4341 0.048 Uiso 1 1 calc R
C23 C 0.9512(3) -0.0899(2) 0.30522(17) 0.0356(8) Uani 1 1 d .
H23A H 0.8819 -0.1072 0.3176 0.043 Uiso 1 1 calc R
H23B H 1.0024 -0.1319 0.3239 0.043 Uiso 1 1 calc R
C24 C 0.9496(3) -0.0903(2) 0.23011(16) 0.0324(8) Uani 1 1 d .
C25 C 0.8567(3) -0.0739(2) 0.19002(17) 0.0316(8) Uani 1 1 d .
C26 C 0.8561(3) -0.0815(2) 0.12021(17) 0.0330(8) Uani 1 1 d .
C27 C 0.9470(3) -0.1035(2) 0.09139(17) 0.0348(8) Uani 1 1 d .
C28 C 1.0374(3) -0.1184(2) 0.13284(18) 0.0373(8) Uani 1 1 d .
H28 H 1.0991 -0.1333 0.1135 0.045 Uiso 1 1 calc R
C29 C 1.0404(3) -0.1121(2) 0.20127(18) 0.0353(8) Uani 1 1 d .
C30 C 1.1414(3) -0.1288(3) 0.2431(2) 0.0474(10) Uani 1 1 d .
H30A H 1.1361 -0.1819 0.2671 0.071 Uiso 1 1 calc R
H30B H 1.1554 -0.0828 0.2749 0.071 Uiso 1 1 calc R
H30C H 1.1981 -0.1326 0.2142 0.071 Uiso 1 1 calc R
C31 C 0.7589(3) -0.0487(2) 0.22053(19) 0.0386(8) Uani 1 1 d .
H31A H 0.7213 -0.0064 0.1924 0.058 Uiso 1 1 calc R
H31B H 0.7773 -0.0251 0.2648 0.058 Uiso 1 1 calc R
H31C H 0.7147 -0.0983 0.2241 0.058 Uiso 1 1 calc R
C32 C 0.9496(4) -0.1109(3) 0.01669(19) 0.0489(10) Uani 1 1 d .
H32A H 1.0215 -0.1187 0.0062 0.073 Uiso 1 1 calc R
H32B H 0.9213 -0.0594 -0.0047 0.073 Uiso 1 1 calc R
H32C H 0.9077 -0.1592 0.0004 0.073 Uiso 1 1 calc R
C33 C 0.7560(3) -0.0709(2) 0.07623(18) 0.0376(8) Uani 1 1 d .
H33A H 0.7589 -0.1064 0.0362 0.045 Uiso 1 1 calc R
H33B H 0.6977 -0.0914 0.1004 0.045 Uiso 1 1 calc R
C34 C 0.2225(4) 0.0774(3) 0.1675(3) 0.0629(13) Uani 1 1 d .
H34A H 0.2540 0.1211 0.1416 0.094 Uiso 1 1 d R
H34B H 0.2440 0.0218 0.1527 0.094 Uiso 1 1 d R
H34C H 0.2454 0.0846 0.2147 0.094 Uiso 1 1 d R
C35 C 0.1096(4) 0.0842(2) 0.15754(18) 0.0420(9) Uani 1 1 d .
C36 C 0.8560(5) 0.5434(4) 0.0328(3) 0.0763(16) Uani 1 1 d .
H36A H 0.8611 0.5147 -0.0097 0.114 Uiso 1 1 d R
H36B H 0.9258 0.5513 0.0553 0.114 Uiso 1 1 d R
H36C H 0.8227 0.5983 0.0247 0.114 Uiso 1 1 d R
C37 C 0.7946(4) 0.4929(3) 0.0740(2) 0.0527(11) Uani 1 1 d .
C38 C 0.4907(4) 0.9871(3) 0.2637(3) 0.0673(14) Uani 1 1 d .
H38A H 0.4663 1.0454 0.2651 0.101 Uiso 1 1 d R
H38B H 0.5630 0.9839 0.2830 0.101 Uiso 1 1 d R
H38C H 0.4471 0.9511 0.2891 0.101 Uiso 1 1 d R
C39 C 0.4842(4) 0.9583(3) 0.1944(3) 0.0544(11) Uani 1 1 d .

loop_
_atom_site_aniso_label
_atom_site_aniso_U_11
_atom_site_aniso_U_22
_atom_site_aniso_U_33
_atom_site_aniso_U_23
_atom_site_aniso_U_13
_atom_site_aniso_U_12
P1 0.0325(5) 0.0491(6) 0.0361(5) -0.0150(4) 0.0002(4) -0.0054(4)
P2 0.0469(6) 0.0453(6) 0.0320(5) -0.0011(4) 0.0040(4) 0.0005(5)
F1 0.067(2) 0.336(6) 0.0447(17) 0.049(3) -0.0084(15) -0.040(3)
F2 0.058(2) 0.144(4) 0.331(6) -0.173(4) 0.039(3) -0.017(2)
F3 0.073(2) 0.155(3) 0.109(3) 0.081(3) -0.0203(19) -0.043(2)
F4 0.0581(19) 0.0624(19) 0.149(3) -0.0407(19) 0.0234(19) -0.0086(15)
F5 0.0391(14) 0.0735(18) 0.0780(18) -0.0327(14) 0.0063(12) -0.0156(12)
F6 0.0356(13) 0.0621(15) 0.0443(12) 0.0051(11) -0.0012(9) -0.0094(11)
F7 0.088(2) 0.124(3) 0.0477(15) 0.0196(16) 0.0087(14) 0.051(2)
F8 0.075(2) 0.115(3) 0.0594(17) 0.0010(17) -0.0156(15) 0.0276(18)
F9 0.088(2) 0.072(2) 0.078(2) -0.0116(16) 0.0157(16) -0.0289(17)
F10 0.143(3) 0.066(2) 0.085(2) -0.0195(17) 0.046(2) -0.047(2)
F11 0.0607(17) 0.0803(19) 0.0507(15) -0.0160(13) 0.0179(12) 0.0069(14)
F12 0.082(2) 0.0718(18) 0.0395(13) 0.0004(12) 0.0200(13) 0.0119(15)
N1 0.0364(16) 0.0287(15) 0.0289(14) -0.0045(12) -0.0057(12) 0.0035(12)
N2 0.0325(15) 0.0307(15) 0.0252(13) -0.0002(11) -0.0040(11) 0.0027(12)
N3 0.0438(17) 0.0239(14) 0.0229(13) 0.0026(11) -0.0003(12) 0.0057(12)
N4 0.0358(16) 0.0269(14) 0.0216(13) 0.0005(11) -0.0014(11) 0.0027(12)
N5 0.054(2) 0.0331(17) 0.0445(19) -0.0020(14) 0.0016(16) -0.0021(16)
N6 0.100(4) 0.072(3) 0.065(3) 0.010(2) 0.034(3) 0.003(3)
N7 0.084(3) 0.080(3) 0.058(3) -0.003(2) -0.017(2) 0.012(2)
C1 0.0343(18) 0.0295(17) 0.0251(16) -0.0014(13) -0.0034(13) 0.0020(14)
C2 0.045(2) 0.045(2) 0.037(2) -0.0110(17) -0.0165(17) 0.0029(18)
C3 0.047(2) 0.043(2) 0.036(2) -0.0074(17) -0.0142(17) 0.0095(18)
C4 0.0392(19) 0.0294(17) 0.0278(17) 0.0051(14) -0.0021(14) 0.0043(15)
C5 0.0360(18) 0.0178(15) 0.0252(15) 0.0026(12) -0.0005(13) 0.0032(13)
C6 0.0330(18) 0.0181(15) 0.0300(16) 0.0017(12) -0.0006(13) 0.0015(13)
C7 0.0400(19) 0.0167(14) 0.0270(16) 0.0008(12) 0.0030(14) 0.0023(13)
C8 0.0383(19) 0.0167(14) 0.0252(16) -0.0012(12) -0.0012(13) 0.0033(13)
C9 0.0346(18) 0.0192(15) 0.0288(16) -0.0031(13) 0.0003(13) 0.0018(13)
C10 0.0384(19) 0.0196(15) 0.0271(16) 0.0006(12) 0.0013(14) 0.0022(13)
C11 0.041(2) 0.0341(19) 0.0281(17) 0.0036(14) 0.0042(15) -0.0003(16)
C12 0.044(2) 0.047(2) 0.037(2) 0.0044(17) 0.0112(17) -0.0063(18)
C13 0.032(2) 0.050(2) 0.045(2) -0.0020(18) 0.0045(16) -0.0077(17)
C14 0.035(2) 0.038(2) 0.0360(19) -0.0059(16) -0.0006(15) -0.0038(16)
C15 0.049(2) 0.0272(17) 0.0296(17) 0.0036(14) 0.0029(15) 0.0033(16)
C16 0.048(2) 0.034(2) 0.039(2) 0.0078(16) 0.0151(17) 0.0055(17)
C17 0.035(2) 0.0319(19) 0.046(2) 0.0063(16) 0.0051(16) 0.0003(15)
C18 0.0364(19) 0.0242(16) 0.0345(18) 0.0030(14) -0.0008(15) 0.0006(14)
C19 0.042(2) 0.0246(16) 0.0266(16) -0.0032(13) -0.0009(14) -0.0012(15)
C20 0.0401(19) 0.0239(16) 0.0216(15) 0.0018(12) 0.0017(13) 0.0010(14)
C21 0.061(3) 0.0349(19) 0.0204(15) 0.0010(14) -0.0055(16) 0.0026(18)
C22 0.061(3) 0.0331(19) 0.0256(17) 0.0058(15) -0.0031(16) 0.0029(17)
C23 0.055(2) 0.0195(16) 0.0315(18) 0.0008(13) 0.0003(16) 0.0034(16)
C24 0.047(2) 0.0199(15) 0.0291(17) -0.0003(13) -0.0030(15) 0.0030(15)
C25 0.043(2) 0.0163(15) 0.0342(18) -0.0015(13) -0.0015(15) -0.0001(14)
C26 0.042(2) 0.0203(16) 0.0351(18) -0.0020(14) -0.0044(15) 0.0013(15)
C27 0.047(2) 0.0256(17) 0.0311(17) -0.0035(14) -0.0004(15) -0.0002(15)
C28 0.042(2) 0.0321(19) 0.0370(19) -0.0055(15) 0.0006(16) 0.0054(16)
C29 0.044(2) 0.0251(17) 0.0354(18) -0.0005(14) -0.0021(16) 0.0041(15)
C30 0.049(2) 0.047(2) 0.044(2) 0.0010(18) -0.0040(18) 0.0123(19)
C31 0.046(2) 0.0297(18) 0.041(2) 0.0012(15) 0.0061(17) 0.0006(16)
C32 0.058(3) 0.052(2) 0.036(2) -0.0129(18) -0.0008(18) -0.002(2)
C33 0.044(2) 0.0284(18) 0.038(2) -0.0068(15) -0.0071(16) -0.0010(16)
C34 0.052(3) 0.075(3) 0.063(3) 0.007(3) 0.009(2) 0.002(2)
C35 0.057(3) 0.037(2) 0.0319(19) -0.0004(16) 0.0060(18) -0.0051(19)
C36 0.097(4) 0.076(4) 0.059(3) -0.005(3) 0.025(3) -0.023(3)
C37 0.070(3) 0.049(3) 0.040(2) 0.0019(19) 0.011(2) 0.009(2)
C38 0.086(4) 0.047(3) 0.072(3) -0.011(2) 0.024(3) -0.005(3)
C39 0.050(3) 0.045(2) 0.067(3) 0.002(2) -0.001(2) 0.005(2)

loop_
_atom_type_symbol
_atom_type_description
_atom_type_scat_dispersion_real
_atom_type_scat_dispersion_imag
_atom_type_scat_source
C C 0.0033 0.0016 'International Tables Vol C Tables 4.2.6.8 and 6.1.1.4'
H H 0.0000 0.0000 'International Tables Vol C Tables 4.2.6.8 and 6.1.1.4'
N N 0.0061 0.0033 'International Tables Vol C Tables 4.2.6.8 and 6.1.1.4'
O O 0.0106 0.0060 'International Tables Vol C Tables 4.2.6.8 and 6.1.1.4'
P P 0.1023 0.0942 'International Tables Vol C Tables 4.2.6.8 and 6.1.1.4'
F F 0.0171 0.0103 'International Tables Vol C Tables 4.2.6.8 and 6.1.1.4'

loop_
_geom_angle_atom_site_label_1
_geom_angle_atom_site_label_2
_geom_angle_atom_site_label_3
_geom_angle
F2 P1 F1 90.5(4)
F2 P1 F4 179.3(3)
F1 P1 F4 90.2(3)
F2 P1 F3 92.7(3)
F1 P1 F3 176.8(3)
F4 P1 F3 86.6(2)
F2 P1 F5 90.70(18)
F1 P1 F5 89.65(18)
F4 P1 F5 89.35(15)
F3 P1 F5 90.57(16)
F2 P1 F6 89.78(18)
F1 P1 F6 90.54(17)
F4 P1 F6 90.16(15)
F3 P1 F6 89.21(15)
F5 P1 F6 179.48(15)
F8 P2 F10 91.3(2)
F8 P2 F7 178.5(2)
F10 P2 F7 90.1(2)
F8 P2 F9 89.29(19)
F10 P2 F9 179.4(2)
F7 P2 F9 89.3(2)
F8 P2 F12 89.79(16)
F10 P2 F12 89.95(16)
F7 P2 F12 90.47(15)
F9 P2 F12 90.25(16)
F8 P2 F11 90.07(16)
F10 P2 F11 89.99(16)
F7 P2 F11 89.67(15)
F9 P2 F11 89.81(16)
F12 P2 F11 179.84(18)
C1 N1 C2 107.9(3)
C1 N1 C33 126.9(3)
C2 N1 C33 124.9(3)
C1 N2 C3 108.2(3)
C1 N2 C4 126.5(3)
C3 N2 C4 125.3(3)
C20 N3 C22 108.3(3)
C20 N3 C23 125.9(3)
C22 N3 C23 125.2(3)
C20 N4 C21 108.2(3)
C20 N4 C19 126.5(3)
C21 N4 C19 125.3(3)
N1 C1 N2 109.1(3)
C3 C2 N1 107.9(3)
C2 C3 N2 107.0(3)
N2 C4 C5 110.5(3)
C10 C5 C6 120.4(3)
C10 C5 C4 121.3(3)
C6 C5 C4 118.2(3)
C5 C6 C18 121.9(3)
C5 C6 C7 119.6(3)
C18 C6 C7 118.5(3)
C8 C7 C6 120.1(3)
C8 C7 C15 121.6(3)
C6 C7 C15 118.3(3)
C9 C8 C7 119.9(3)
C9 C8 C19 120.7(3)
C7 C8 C19 119.3(3)
C8 C9 C14 122.5(3)
C8 C9 C10 119.9(3)
C14 C9 C10 117.5(3)
C5 C10 C11 121.8(3)
C5 C10 C9 119.8(3)
C11 C10 C9 118.3(3)
C12 C11 C10 121.2(3)
C11 C12 C13 120.8(3)
C14 C13 C12 120.4(4)
C13 C14 C9 121.6(3)
C16 C15 C7 120.6(3)
C15 C16 C17 120.8(3)
C18 C17 C16 120.2(4)
C17 C18 C6 121.5(3)
N4 C19 C8 110.0(3)
N3 C20 N4 109.0(3)
C22 C21 N4 106.8(3)
C21 C22 N3 107.7(3)
N3 C23 C24 113.2(3)
C29 C24 C25 120.5(3)
C29 C24 C23 119.0(3)
C25 C24 C23 120.4(3)
C24 C25 C26 118.8(3)
C24 C25 C31 121.0(3)
C26 C25 C31 120.2(3)
C27 C26 C25 120.6(3)
C27 C26 C33 119.2(3)
C25 C26 C33 120.2(3)
C28 C27 C26 118.7(3)
C28 C27 C32 119.4(4)
C26 C27 C32 121.9(3)
C29 C28 C27 122.2(4)
C28 C29 C24 119.2(3)
C28 C29 C30 119.2(3)
C24 C29 C30 121.6(3)
N1 C33 C26 113.6(3)
N5 C35 C34 178.8(5)
N6 C37 C36 179.4(6)
N7 C39 C38 178.0(5)

loop_
_geom_bond_atom_site_label_1
_geom_bond_atom_site_label_2
_geom_bond_distance
P1 F2 1.535(3)
P1 F1 1.546(3)
P1 F4 1.570(3)
P1 F3 1.575(3)
P1 F5 1.600(3)
P1 F6 1.611(2)
P2 F8 1.577(3)
P2 F10 1.582(3)
P2 F7 1.593(3)
P2 F9 1.594(3)
P2 F12 1.595(3)
P2 F11 1.597(2)
N1 C1 1.332(4)
N1 C2 1.383(5)
N1 C33 1.490(4)
N2 C1 1.332(4)
N2 C3 1.389(4)
N2 C4 1.492(4)
N3 C20 1.328(4)
N3 C22 1.375(4)
N3 C23 1.492(4)
N4 C20 1.330(4)
N4 C21 1.387(4)
N4 C19 1.487(4)
N5 C35 1.138(5)
N6 C37 1.127(6)
N7 C39 1.137(6)
C2 C3 1.340(5)
C4 C5 1.517(4)
C5 C10 1.403(5)
C5 C6 1.420(5)
C6 C18 1.434(5)
C6 C7 1.434(4)
C7 C8 1.418(5)
C7 C15 1.442(5)
C8 C9 1.411(5)
C8 C19 1.517(4)
C9 C14 1.439(5)
C9 C10 1.445(5)
C10 C11 1.443(5)
C11 C12 1.352(5)
C12 C13 1.415(5)
C13 C14 1.361(5)
C15 C16 1.372(5)
C16 C17 1.416(5)
C17 C18 1.362(5)
C21 C22 1.346(5)
C23 C24 1.517(5)
C24 C29 1.400(5)
C24 C25 1.410(5)
C25 C26 1.416(5)
C25 C31 1.510(5)
C26 C27 1.403(5)
C26 C33 1.510(5)
C27 C28 1.393(5)
C27 C32 1.518(5)
C28 C29 1.384(5)
C29 C30 1.511(5)
C34 C35 1.458(6)
C36 C37 1.446(7)
C38 C39 1.467(7)
